data_4325937
loop_
_publ_author_name
'Marc Reinholdt'
'Jonas Croissant'
'Lidia Di Carlo'
'Dominique Granier'
'Philippe Gaveau'
'Sylvie B\'egu'
'Jean-Marie Devoisselle'
'P. Hubert Mutin'
'Mark E. Smith'
'Christian Bonhomme'
'Christel Gervais'
'Arie van der Lee'
'Danielle Laurencin'

_publ_contact_author_address
;
 Chemical Crystallography Laboratory,
 Department of Chemistry,
 University of Nowhere,
 Nowhere, NO1 4T, UK.
;
_publ_contact_author_email dlaurenc@univ-montp2.fr
_publ_contact_author_name 'Danielle Laurencin'
_publ_section_title
;
 Synthesis and Characterization of Crystalline Structures Based on
 Phenylboronate Ligands Bound to Alkaline Earth Cations
;
_journal_name_full 'Inorganic Chemistry'
_journal_page_first 7802
_journal_page_last 7810
_journal_paper_doi 10.1021/ic200961a
_journal_volume 50
_journal_year 2011
_chemical_formula_moiety 'C12 H18 B2 O7 Sr1'
_chemical_formula_sum 'C12 H18 B2 O7 Sr'
_chemical_formula_weight 383.51
_space_group_IT_number 14
_symmetry_cell_setting monoclinic
_symmetry_space_group_name_Hall '-P 2ybc'
_symmetry_space_group_name_H-M 'P 1 21/c 1'
_atom_sites_solution_hydrogens geom
_atom_sites_solution_primary direct
_audit_creation_date 10-12-02
_audit_creation_method CRYSTALS_ver_14.11
_audit_update_record
;
2011-02-23 # Formatted by publCIF
;
_cell_angle_alpha 90
_cell_angle_beta 92.783(3)
_cell_angle_gamma 90
_cell_formula_units_Z 4
_cell_length_a 6.21861(17)
_cell_length_b 7.9567(2)
_cell_length_c 30.7635(11)
_cell_measurement_reflns_used 7344
_cell_measurement_temperature 175
_cell_measurement_theta_max 29.0290
_cell_measurement_theta_min 2.8772
_cell_volume 1520.37(8)
_computing_cell_refinement
;
CrysAlisPro, Oxford Diffraction Ltd.,
Version 1.171.34.40 (release 27-08-2010 CrysAlis171 .NET)
(compiled Aug 27 2010,11:50:40)
;
_computing_data_collection
;
CrysAlisPro, Oxford Diffraction Ltd.,
Version 1.171.34.40 (release 27-08-2010 CrysAlis171 .NET)
(compiled Aug 27 2010,11:50:40)
;
_computing_data_reduction
;
CrysAlisPro, Oxford Diffraction Ltd.,
Version 1.171.34.40 (release 27-08-2010 CrysAlis171 .NET)
(compiled Aug 27 2010,11:50:40)
;
_computing_molecular_graphics 'CAMERON (Watkin et al., 1996)'
_computing_publication_material 'CRYSTALS (Betteridge et al., 2003)'
_computing_structure_refinement 'CRYSTALS (Betteridge et al., 2003)'
_computing_structure_solution 'Superflip (Palatinus & Chapuis, 2007)'
_diffrn_ambient_temperature 175
_diffrn_detector_area_resol_mean 8.4205
_diffrn_measured_fraction_theta_full 0.996
_diffrn_measured_fraction_theta_max 0.908
_diffrn_measurement_device Area
_diffrn_measurement_device_type 'Xcalibur, Sapphire2, large Be window'
_diffrn_measurement_method \w
_diffrn_radiation_monochromator graphite
_diffrn_radiation_source 'Enhance (Mo) X-ray Source'
_diffrn_radiation_type 'Mo K\a'
_diffrn_radiation_wavelength 0.71073
_diffrn_reflns_av_R_equivalents 0.074
_diffrn_reflns_av_sigmaI/netI 0.0973
_diffrn_reflns_limit_h_max 8
_diffrn_reflns_limit_h_min -8
_diffrn_reflns_limit_k_max 10
_diffrn_reflns_limit_k_min -10
_diffrn_reflns_limit_l_max 41
_diffrn_reflns_limit_l_min -41
_diffrn_reflns_number 17800
_diffrn_reflns_theta_full 26.766
_diffrn_reflns_theta_max 29.093
_diffrn_reflns_theta_min 2.883
_diffrn_standards_number 0
_exptl_absorpt_coefficient_mu 3.575
_exptl_absorpt_correction_T_max 1.00000
_exptl_absorpt_correction_T_min 0.51074
_exptl_absorpt_correction_type multi-scan
_exptl_absorpt_process_details
;
CrysAlisPro, Oxford Diffraction Ltd.,
Version 1.171.34.40 (release 27-08-2010 CrysAlis171 .NET)
(compiled Aug 27 2010,11:50:40)
empirical absorption correction using spherical harmonics,
 implemented in SCALE3 ABSPACK scaling algorithm.
;
_exptl_crystal_colour transparent
_exptl_crystal_density_diffrn 1.675
_exptl_crystal_description 'thin plate'
_exptl_crystal_F_000 776
_exptl_crystal_size_max 0.350
_exptl_crystal_size_mid 0.300
_exptl_crystal_size_min 0.050
_refine_diff_density_max 3.70
_refine_diff_density_min -4.30
_refine_ls_extinction_method none
_refine_ls_goodness_of_fit_ref 0.9808
_refine_ls_hydrogen_treatment constr
_refine_ls_matrix_type full
_refine_ls_number_parameters 199
_refine_ls_number_reflns 3232
_refine_ls_number_restraints 168
_refine_ls_R_factor_all 0.1007
_refine_ls_R_factor_gt 0.0927
_refine_ls_shift/su_max 0.0001396
_refine_ls_shift/su_mean 0.0000103
_refine_ls_structure_factor_coef F
_refine_ls_weighting_details
;
 Method, part 1, Chebychev polynomial, (Watkin, 1994, Prince, 1982) 
 [weight] = 1.0/[A~0~*T~0~(x)+A~1~*T~1~(x) ... +A~n-1~]*T~n-1~(x)] 
 where A~i~ are the Chebychev coefficients listed below and x= Fcalc/Fmax 
 Method = Robust Weighting (Prince, 1982) 
 W = [weight] * [1-(deltaF/6*sigmaF)^2^]^2^ 
 A~i~ are: 
 6.54 -7.34 3.05 -0.586 -0.993 
;
_refine_ls_weighting_scheme calc
_refine_ls_wR_factor_all 0.0657
_refine_ls_wR_factor_gt 0.0640
_refine_ls_wR_factor_ref 0.0640
_reflns_limit_h_max 8
_reflns_limit_h_min -8
_reflns_limit_k_max 10
_reflns_limit_k_min 0
_reflns_limit_l_max 41
_reflns_limit_l_min 0
_reflns_number_gt 3232
_reflns_number_total 3711
_reflns_threshold_expression I>2.0\s(I)
_oxford_diffrn_Wilson_B_factor 0.00
_oxford_diffrn_Wilson_scale 0.00
_oxford_refine_ls_r_factor_ref 0.0927
_oxford_refine_ls_scale 0.9187(19)
_oxford_reflns_number_all 3711
_oxford_reflns_threshold_expression_ref I>2.0\s(I)
_cod_data_source_file ic200961a_si_003.cif
_cod_data_source_block 1
_cod_original_sg_symbol_Hall '    -P 2ybc'
_cod_original_sg_symbol_H-M 'P 1 21/c 1 '
_cod_original_formula_sum 'C12 H18 B2 O7 Sr1'
_cod_database_code 4325937
_cell_oxdiff_length_a 6.21731(16)
_cell_oxdiff_length_b 7.95687(19)
_cell_oxdiff_length_c 30.7692(10)
_cell_oxdiff_angle_alpha 89.986(2)
_cell_oxdiff_angle_beta 92.776(2)
_cell_oxdiff_angle_gamma 89.997(2)
_cell_oxdiff_volume 1520.37(7)
_montpellier_reflns_maxres 0.73
_montpellier_reflns_completeness_maxres 91.0

loop_
_symmetry_equiv_pos_as_xyz
x,y,z
-x,-y,-z
-x,y+1/2,-z+1/2
x,-y+1/2,z+1/2

loop_
_atom_site_label
_atom_site_type_symbol
_atom_site_fract_x
_atom_site_fract_y
_atom_site_fract_z
_atom_site_U_iso_or_equiv
_atom_site_occupancy
_atom_site_adp_type
_atom_site_refinement_flags_posn
_atom_site_refinement_flags_adp
Sr1 Sr 0.45876(7) 0.95114(6) 0.258734(15) 0.0118 1.0000 Uani . .
O2 O 0.0947(5) 0.8486(5) 0.21100(12) 0.0169 1.0000 Uani . U
B3 B 0.1981(8) 0.7121(7) 0.18686(19) 0.0153 1.0000 Uani . U
O4 O 0.1698(5) 0.5569(5) 0.21216(11) 0.0181 1.0000 Uani . U
H41 H 0.0383 0.4990 0.2028 0.0500 1.0000 Uiso R .
O5 O 0.4369(5) 0.7388(4) 0.19217(12) 0.0157 1.0000 Uani . U
H51 H 0.5066 0.7512 0.1651 0.0500 1.0000 Uiso R .
C6 C 0.1106(8) 0.6941(6) 0.13646(17) 0.0168 1.0000 Uani . U
C7 C -0.0804(8) 0.7685(7) 0.12037(18) 0.0201 1.0000 Uani . U
C8 C -0.1528(10) 0.7511(9) 0.0768(2) 0.0309 1.0000 Uani . U
C9 C -0.0328(11) 0.6612(9) 0.0484(2) 0.0335 1.0000 Uani . U
C10 C 0.1569(11) 0.5841(8) 0.0636(2) 0.0310 1.0000 Uani . U
C11 C 0.2259(9) 0.5998(7) 0.10687(19) 0.0232 1.0000 Uani . U
H111 H 0.3531 0.5460 0.1164 0.0500 1.0000 Uiso R .
H101 H 0.2378 0.5220 0.0447 0.0500 1.0000 Uiso R .
H91 H -0.0766 0.6532 0.0190 0.0500 1.0000 Uiso R .
H81 H -0.2825 0.7995 0.0671 0.0500 1.0000 Uiso R .
H71 H -0.1620 0.8317 0.1389 0.0500 1.0000 Uiso R .
H21 H 0.0484 0.9422 0.1931 0.0500 1.0000 Uiso R .
O12 O 0.2318(5) 0.2177(4) 0.24094(12) 0.0160 1.0000 Uani . .
H121 H 0.1226 0.2630 0.2608 0.0500 1.0000 Uiso R .
H122 H 0.1407 0.2071 0.2125 0.0500 1.0000 Uiso R .
O13 O 0.2239(6) 0.9150(4) 0.32286(12) 0.0185 1.0000 Uani . U
B14 B 0.2310(9) 0.7264(7) 0.33187(19) 0.0146 1.0000 Uani . U
O15 O 0.3244(5) 0.6536(5) 0.29252(11) 0.0164 1.0000 Uani . U
H151 H 0.3695 0.5682 0.3101 0.0500 1.0000 Uiso R .
O16 O 0.0058(5) 0.6626(5) 0.33261(12) 0.0179 1.0000 Uani . U
H161 H -0.0633 0.6887 0.3588 0.0500 1.0000 Uiso R .
C17 C 0.3681(8) 0.6904(6) 0.37670(16) 0.0165 1.0000 Uani . U
C18 C 0.5539(8) 0.5924(7) 0.37893(18) 0.0191 1.0000 Uani . U
C19 C 0.6685(9) 0.5616(8) 0.41839(19) 0.0262 1.0000 Uani . U
C20 C 0.5992(10) 0.6259(9) 0.4565(2) 0.0318 1.0000 Uani . U
C21 C 0.4144(11) 0.7245(10) 0.4556(2) 0.0368 1.0000 Uani . U
C22 C 0.3010(10) 0.7546(9) 0.41636(19) 0.0311 1.0000 Uani . U
H221 H 0.1766 0.8196 0.4162 0.0500 1.0000 Uiso R .
H211 H 0.3668 0.7701 0.4813 0.0500 1.0000 Uiso R .
H201 H 0.6738 0.6030 0.4828 0.0500 1.0000 Uiso R .
H191 H 0.7943 0.4979 0.4186 0.0500 1.0000 Uiso R .
H181 H 0.6025 0.5441 0.3536 0.0500 1.0000 Uiso R .
H131 H 0.2180 0.9786 0.3499 0.0500 1.0000 Uiso R .

loop_
_atom_site_aniso_label
_atom_site_aniso_U_11
_atom_site_aniso_U_22
_atom_site_aniso_U_33
_atom_site_aniso_U_23
_atom_site_aniso_U_13
_atom_site_aniso_U_12
Sr1 0.00758(19) 0.00564(18) 0.0223(2) 0.0004(2) 0.00004(13) 0.00001(17)
O2 0.0119(15) 0.0133(16) 0.0254(18) 0.0013(13) -0.0006(13) 0.0030(13)
B3 0.0086(17) 0.014(2) 0.0230(19) 0.0021(16) 0.0011(16) -0.0001(18)
O4 0.0171(16) 0.0132(15) 0.0235(17) 0.0025(14) -0.0038(12) -0.0024(15)
O5 0.0080(13) 0.0116(16) 0.0273(18) 0.0011(14) 0.0002(12) 0.0038(13)
C6 0.015(2) 0.012(2) 0.0230(18) 0.0026(16) -0.0008(14) -0.0037(16)
C7 0.013(2) 0.017(2) 0.030(2) 0.002(2) -0.0018(17) -0.0036(17)
C8 0.028(3) 0.031(3) 0.033(2) 0.005(2) -0.010(2) -0.002(2)
C9 0.042(3) 0.032(3) 0.025(3) -0.001(2) -0.009(2) -0.007(2)
C10 0.041(3) 0.024(3) 0.029(2) -0.005(2) 0.005(2) 0.000(2)
C11 0.021(2) 0.018(2) 0.031(2) -0.002(2) 0.0007(18) 0.0011(19)
O12 0.0085(15) 0.0117(17) 0.0276(19) -0.0010(14) -0.0010(13) -0.0009(13)
O13 0.0185(17) 0.0103(16) 0.0268(19) -0.0002(13) 0.0030(13) 0.0019(13)
B14 0.0123(19) 0.0096(19) 0.0220(19) -0.0011(18) -0.0004(15) -0.0004(18)
O15 0.0155(16) 0.0136(16) 0.0202(16) 0.0021(13) 0.0013(12) 0.0026(14)
O16 0.0122(15) 0.0182(17) 0.0232(18) -0.0013(15) 0.0011(12) -0.0020(14)
C17 0.0135(19) 0.014(2) 0.0217(18) 0.0001(17) -0.0003(14) -0.0014(16)
C18 0.014(2) 0.017(2) 0.026(2) -0.0025(19) -0.0005(16) 0.0003(17)
C19 0.021(2) 0.024(3) 0.033(2) 0.002(2) -0.0066(18) 0.004(2)
C20 0.033(3) 0.037(3) 0.025(2) 0.003(2) -0.009(2) -0.002(2)
C21 0.041(3) 0.046(4) 0.023(2) -0.008(3) 0.000(2) 0.008(3)
C22 0.029(3) 0.038(3) 0.026(2) -0.007(2) 0.0020(19) 0.012(3)

loop_
_atom_type_symbol
_atom_type_scat_dispersion_real
_atom_type_scat_dispersion_imag
_atom_type_scat_Cromer_Mann_a1
_atom_type_scat_Cromer_Mann_b1
_atom_type_scat_Cromer_Mann_a2
_atom_type_scat_Cromer_Mann_b2
_atom_type_scat_Cromer_Mann_a3
_atom_type_scat_Cromer_Mann_b3
_atom_type_scat_Cromer_Mann_a4
_atom_type_scat_Cromer_Mann_b4
_atom_type_scat_Cromer_Mann_c
_atom_type_scat_source
C 0.0033 0.0016 2.3100 20.8439 1.0200 10.2075 1.5886 0.5687 0.8650 51.6512 0.2156 'International Tables Vol C 4.2.6.8 and 6.1.1.4'
H 0.0000 0.0000 0.4930 10.5109 0.3229 26.1257 0.1402 3.1424 0.0408 57.7998 0.0030 'International Tables Vol C 4.2.6.8 and 6.1.1.4'
B 0.0013 0.0007 2.0545 23.2185 1.3326 1.0210 1.0979 60.3498 0.7068 0.1403 -0.1932 'International Tables Vol C 4.2.6.8 and 6.1.1.4'
O 0.0106 0.0060 3.0485 13.2771 2.2868 5.7011 1.5463 0.3239 0.8670 32.9089 0.2508 'International Tables Vol C 4.2.6.8 and 6.1.1.4'
Sr -1.5307 3.2498 17.5663 1.5564 9.8184 14.0988 5.4220 0.1664 2.6694 132.3760 2.5064 'International Tables Vol C 4.2.6.8 and 6.1.1.4'

loop_
_diffrn_reflns_class_number
_diffrn_reflns_class_d_res_high
_diffrn_reflns_class_d_res_low
_diffrn_reflns_class_av_R_eq
_diffrn_reflns_class_av_uI/I
20 0.75 0.73 0.137 3.3
19 0.77 0.75 0.140 4.6
18 0.79 0.77 0.142 5.5
17 0.82 0.79 0.124 6.9
16 0.84 0.82 0.116 8.5
15 0.87 0.84 0.117 8.7
14 0.91 0.87 0.098 9.1
13 0.94 0.91 0.091 10.2
12 0.99 0.94 0.084 13.6
11 1.03 0.99 0.088 12.3
10 1.09 1.03 0.083 13.4
9 1.16 1.09 0.077 17.8
8 1.24 1.16 0.074 20.2
7 1.33 1.24 0.063 24.3
6 1.46 1.33 0.075 23.6
5 1.63 1.46 0.074 24.5
4 1.89 1.63 0.057 33.8
3 2.31 1.89 0.045 46.3
2 3.27 2.31 0.051 47.0
1 100.0 3.27 0.052 62.8

loop_
_geom_angle_atom_site_label_1
_geom_angle_atom_site_label_2
_geom_angle_atom_site_label_3
_geom_angle
_geom_angle_publ_flag
B3 O2 H21 113.9 no
O2 B3 O4 106.5(4) yes
O2 B3 O5 107.0(4) yes
O4 B3 O5 101.8(4) yes
O2 B3 C6 114.2(4) yes
O4 B3 C6 112.8(4) yes
O5 B3 C6 113.6(4) yes
B3 O4 H41 111.2 no
B3 O5 H51 113.9 no
B3 C6 C7 122.8(5) yes
B3 C6 C11 120.5(5) yes
C7 C6 C11 116.7(5) yes
C6 C7 C8 121.8(5) yes
C6 C7 H71 119.5 no
C8 C7 H71 118.8 no
C7 C8 C9 120.0(6) yes
C7 C8 H81 120.0 no
C9 C8 H81 120.0 no
C8 C9 C10 119.4(6) yes
C8 C9 H91 120.6 no
C10 C9 H91 120.0 no
C9 C10 C11 120.2(6) yes
C9 C10 H101 120.0 no
C11 C10 H101 119.8 no
C6 C11 C10 121.8(5) yes
C6 C11 H111 119.5 no
C10 C11 H111 118.7 no
H121 O12 H122 100.8 no
B14 O13 H131 110.9 no
O13 B14 O15 104.1(4) yes
O13 B14 O16 108.6(4) yes
O15 B14 O16 106.6(4) yes
O13 B14 C17 109.8(4) yes
O15 B14 C17 114.6(4) yes
O16 B14 C17 112.6(4) yes
B14 O15 H151 85.9 no
B14 O16 H161 113.6 no
B14 C17 C18 123.0(5) yes
B14 C17 C22 120.8(5) yes
C18 C17 C22 116.2(5) yes
C17 C18 C19 121.8(5) yes
C17 C18 H181 119.4 no
C19 C18 H181 118.8 no
C18 C19 C20 120.7(5) yes
C18 C19 H191 119.6 no
C20 C19 H191 119.7 no
C19 C20 C21 119.2(5) yes
C19 C20 H201 120.4 no
C21 C20 H201 120.3 no
C20 C21 C22 119.9(6) yes
C20 C21 H211 120.0 no
C22 C21 H211 120.1 no
C17 C22 C21 122.2(6) yes
C17 C22 H221 118.6 no
C21 C22 H221 119.2 no

loop_
_geom_bond_atom_site_label_1
_geom_bond_atom_site_label_2
_geom_bond_distance
_geom_bond_publ_flag
O2 B3 1.480(7) yes
O2 H21 0.963 no
B3 O4 1.475(7) yes
B3 O5 1.501(6) yes
B3 C6 1.624(7) yes
O4 H41 0.970 no
O5 H51 0.962 no
C6 C7 1.396(7) yes
C6 C11 1.404(8) yes
C7 C8 1.400(8) yes
C7 H71 0.930 no
C8 C9 1.377(10) yes
C8 H81 0.929 no
C9 C10 1.391(9) yes
C9 H91 0.932 no
C10 C11 1.384(8) yes
C10 H101 0.929 no
C11 H111 0.934 no
O12 H121 1.003 no
O12 H122 1.021 no
O13 B14 1.526(6) yes
O13 H131 0.977 no
B14 O15 1.485(6) yes
B14 O16 1.491(6) yes
B14 C17 1.612(7) yes
O15 H151 0.904 no
O16 H161 0.954 no
C17 C18 1.393(7) yes
C17 C22 1.405(7) yes
C18 C19 1.399(7) yes
C18 H181 0.933 no
C19 C20 1.368(9) yes
C19 H191 0.932 no
C20 C21 1.390(9) yes
C20 H201 0.931 no
C21 C22 1.390(9) yes
C21 H211 0.932 no
C22 H221 0.930 no

loop_
_geom_hbond_atom_site_label_D
_geom_hbond_atom_site_label_H
_geom_hbond_atom_site_label_A
_geom_hbond_site_symmetry_A
_geom_hbond_angle_DHA
_geom_hbond_distance_DH
_geom_hbond_distance_HA
_geom_hbond_distance_DA
_geom_hbond_publ_flag
O4 H41 O13 3_545 170 0.97 1.90 2.859(8) yes
O2 H21 O16 3_555 166 0.96 1.95 2.890(8) yes
O12 H121 O2 3_545 172 1.00 1.78 2.772(8) yes
O12 H122 O16 3_545 172 1.02 1.66 2.678(8) yes
O15 H151 C18 . 127 0.90 2.37 2.995(8) yes

loop_
_montpellier_diffrn_reflns_class_number
_montpellier_diffrn_reflns_class_d_res_high
_montpellier_diffrn_reflns_class_d_res_low
_montpellier_diffrn_reflns_class_completeness_shell
_montpellier_diffrn_reflns_class_cumul_completeness
1 100.0 10.000 0.0 0.0
2 10.000 5.000 74.2 62.2
3 5.000 3.333 100.0 88.3
4 3.333 2.500 100.0 94.6
5 2.500 2.000 100.0 97.1
6 2.000 1.667 100.0 98.3
7 1.667 1.429 100.0 98.9
8 1.429 1.250 100.0 99.3
9 1.250 1.111 100.0 99.5
10 1.111 1.000 100.0 99.6
11 1.000 0.909 100.0 99.7
12 0.909 0.833 100.0 99.8
13 0.833 0.769 96.0 99.0
14 0.769 0.731 43.0 91.0
